data_2020287
loop_
_publ_author_name
'Sridhar, Balasubramanian'

_publ_section_title
;
 Synthon preference in a hydrated \b-resorcylic acid structure and its
 cocrystal with thymine
;
_journal_coeditor_code CU3091
_journal_issue 12
_journal_name_full 'Acta Crystallographica Section C'
_journal_page_first
;
;
_journal_paper_doi 10.1107/S2053229615020628
_journal_volume 71
_journal_year 2015
_chemical_formula_iupac 'C5 H6 N2 O2 , C7 H6 O4 , H2 O'
_chemical_formula_moiety 'C5 H6 N2 O2, C7 H6 O4, H2 O'
_chemical_formula_sum 'C12 H14 N2 O7'
_chemical_formula_weight 298.25
_chemical_name_common
;
Thymine--\b-resorcylic acid--water (1/1/1)
;
_chemical_name_systematic '5-Methylpyrimidine-2,4(1<i>H</i>,3<i>H</i>)-dione--2,4-dihydroxybenzoic acid--water (1/1/1)'
_space_group_crystal_system orthorhombic
_space_group_IT_number 29
_space_group_name_Hall 'P 2c -2ac'
_space_group_name_H-M_alt 'P c a 21'
_symmetry_space_group_name_Hall 'P 2c -2ac'
_symmetry_space_group_name_H-M 'P c a 21'
_atom_sites_solution_hydrogens mixed
_audit_creation_method SHELXL-2014/7
_cell_angle_alpha 90
_cell_angle_beta 90
_cell_angle_gamma 90
_cell_formula_units_Z 4
_cell_length_a 26.534(2)
_cell_length_b 6.5377(6)
_cell_length_c 7.6136(7)
_cell_measurement_reflns_used 9090
_cell_measurement_temperature 294(2)
_cell_measurement_theta_max 28.24
_cell_measurement_theta_min 2.68
_cell_volume 1320.7(2)
_computing_cell_refinement
;
SAINT (Bruker, 2001)
;
_computing_data_collection
;
SMART (Bruker, 2001)
;
_computing_data_reduction
;
SAINT (Bruker, 2001)
;
_computing_molecular_graphics
;
DIAMOND (Brandenburg & Putz, 2005)
;
_computing_publication_material
;
SHELXL2014 (Sheldrick, 2015)
;
_computing_structure_refinement
;
SHELXL2014 (Sheldrick, 2015)
;
_computing_structure_solution
;
SHELXS97 (Sheldrick, 2008)
;
_diffrn_ambient_temperature 294(2)
_diffrn_measured_fraction_theta_full 0.999
_diffrn_measured_fraction_theta_max 0.984
_diffrn_measurement_device_type 'Bruker SMART APEX CCD area-detector'
_diffrn_measurement_method \w
_diffrn_radiation_type MoK\a
_diffrn_radiation_wavelength 0.71073
_diffrn_reflns_av_R_equivalents 0.0204
_diffrn_reflns_limit_h_max 34
_diffrn_reflns_limit_h_min -35
_diffrn_reflns_limit_k_max 8
_diffrn_reflns_limit_k_min -8
_diffrn_reflns_limit_l_max 9
_diffrn_reflns_limit_l_min -10
_diffrn_reflns_number 14627
_diffrn_reflns_theta_full 25.242
_diffrn_reflns_theta_max 28.341
_diffrn_reflns_theta_min 3.071
_exptl_absorpt_coefficient_mu 0.125
_exptl_absorpt_correction_T_max 0.98
_exptl_absorpt_correction_T_min 0.92
_exptl_absorpt_correction_type multi-scan
_exptl_absorpt_process_details
;
(SADABS; Bruker, 2001)
;
_exptl_crystal_colour colourless
_exptl_crystal_density_diffrn 1.500
_exptl_crystal_description block
_exptl_crystal_F_000 624
_exptl_crystal_size_max 0.180
_exptl_crystal_size_mid 0.160
_exptl_crystal_size_min 0.070
_refine_diff_density_max 0.203
_refine_diff_density_min -0.178
_refine_ls_abs_structure_details
;
Flack <i>x</i> parameter determined using 1341 quotients
[(I^+^) - (I^-^)]/[(I^+^) + (I^-^)] (Parsons <i>et al.</i>,  2013)
;
_refine_ls_abs_structure_Flack 0.2(2)
_refine_ls_extinction_method none
_refine_ls_goodness_of_fit_ref 1.038
_refine_ls_hydrogen_treatment mixed
_refine_ls_matrix_type full
_refine_ls_number_parameters 219
_refine_ls_number_reflns 3194
_refine_ls_number_restraints 1
_refine_ls_restrained_S_all 1.038
_refine_ls_R_factor_all 0.0340
_refine_ls_R_factor_gt 0.0328
_refine_ls_shift/su_max 0.000
_refine_ls_shift/su_mean 0.000
_refine_ls_structure_factor_coef Fsqd
_refine_ls_weighting_details 'w = 1/[\s^2^(Fo^2^)+(0.0530P)^2^+0.1622P] where P=(Fo^2^+2Fc^2^)/3'
_refine_ls_weighting_scheme calc
_refine_ls_wR_factor_gt 0.0864
_refine_ls_wR_factor_ref 0.0873
_reflns_number_gt 3077
_reflns_number_total 3194
_reflns_threshold_expression I>2\s(I)
_cod_data_source_file cu3091sup1.cif
_cod_data_source_block II
_cod_database_code 2020287
_shelx_space_group_comment
;
The symmetry employed for this shelxl refinement is uniquely defined
by the following loop, which should always be used as a source of
symmetry information in preference to the above space-group names.
They are only intended as comments.
;
_shelx_estimated_absorpt_t_min 0.978
_shelx_estimated_absorpt_t_max 0.991

loop_
_space_group_symop_operation_xyz
'x, y, z'
'-x, -y, z+1/2'
'x+1/2, -y, z'
'-x+1/2, y, z+1/2'

loop_
_atom_site_type_symbol
_atom_site_label
_atom_site_fract_x
_atom_site_fract_y
_atom_site_fract_z
_atom_site_U_iso_or_equiv
_atom_site_adp_type
_atom_site_calc_flag
_atom_site_occupancy
C C1 0.63245(7) -0.5232(3) 0.4515(3) 0.0334(4) Uani d 1
C C2 0.57978(7) -0.5484(3) 0.4630(2) 0.0329(4) Uani d 1
C C3 0.55696(7) -0.7213(3) 0.3949(3) 0.0371(4) Uani d 1
H H3 0.5222 -0.7364 0.4020 0.045 Uiso calc 1
C C4 0.58584(7) -0.8720(3) 0.3161(3) 0.0371(4) Uani d 1
C C5 0.63837(7) -0.8518(3) 0.3066(3) 0.0401(4) Uani d 1
H H5 0.6578 -0.9543 0.2559 0.048 Uiso calc 1
C C6 0.66070(7) -0.6794(3) 0.3727(3) 0.0380(4) Uani d 1
H H6 0.6955 -0.6656 0.3652 0.046 Uiso calc 1
C C7 0.65617(7) -0.3381(3) 0.5213(3) 0.0360(4) Uani d 1
O O1 0.70436(6) -0.3226(3) 0.4899(3) 0.0564(5) Uani d 1
H H1O 0.7157(11) -0.224(4) 0.531(4) 0.055(8) Uiso d 1
O O2 0.63225(5) -0.2077(2) 0.6020(2) 0.0444(3) Uani d 1
O O3 0.54974(5) -0.4069(2) 0.5413(2) 0.0427(3) Uani d 1
H H2O 0.5671(11) -0.313(4) 0.579(4) 0.061(8) Uiso d 1
O O4 0.56536(6) -1.0424(2) 0.2458(3) 0.0508(4) Uani d 1
H H3O 0.5345(14) -1.034(4) 0.256(5) 0.062(8) Uiso d 1
C C8 0.56507(7) 0.1577(3) 0.8385(3) 0.0380(4) Uani d 1
C C9 0.65187(7) 0.2824(3) 0.8660(2) 0.0362(4) Uani d 1
C C10 0.63331(8) 0.4669(3) 0.9465(3) 0.0377(4) Uani d 1
C C11 0.58350(8) 0.4807(3) 0.9724(3) 0.0421(4) Uani d 1
H H11 0.5708 0.5972 1.0268 0.050 Uiso calc 1
C C12 0.67010(9) 0.6289(4) 0.9997(3) 0.0508(5) Uani d 1
H H12A 0.6522 0.7433 1.0482 0.076 Uiso calc 1
H H12B 0.6889 0.6726 0.8988 0.076 Uiso calc 1
H H12C 0.6928 0.5746 1.0863 0.076 Uiso calc 1
N N1 0.55043(6) 0.3306(3) 0.9222(3) 0.0427(4) Uani d 1
H H1N 0.5187(11) 0.341(4) 0.948(4) 0.048(7) Uiso d 1
N N2 0.61612(6) 0.1422(3) 0.8138(2) 0.0382(4) Uani d 1
H H2N 0.6252(10) 0.035(4) 0.761(4) 0.047(7) Uiso d 1
O O5 0.53593(6) 0.0250(2) 0.7877(3) 0.0522(4) Uani d 1
O O6 0.69704(5) 0.2450(3) 0.8414(2) 0.0488(4) Uani d 1
O O1W 0.74793(7) 0.0080(3) 0.6003(3) 0.0515(4) Uani d 1
H H1W 0.7303(12) 0.082(5) 0.661(4) 0.059(9) Uiso d 1
H H2W 0.7615(13) 0.081(5) 0.527(5) 0.067(9) Uiso d 1

loop_
_atom_site_aniso_label
_atom_site_aniso_U_11
_atom_site_aniso_U_22
_atom_site_aniso_U_33
_atom_site_aniso_U_12
_atom_site_aniso_U_13
_atom_site_aniso_U_23
C1 0.0255(8) 0.0359(8) 0.0388(8) -0.0007(6) -0.0007(7) 0.0047(7)
C2 0.0251(8) 0.0369(9) 0.0368(8) 0.0022(6) -0.0013(7) 0.0048(7)
C3 0.0244(7) 0.0413(9) 0.0456(9) -0.0035(7) -0.0004(7) 0.0046(8)
C4 0.0334(9) 0.0350(8) 0.0430(9) -0.0032(7) 0.0004(8) 0.0044(7)
C5 0.0325(9) 0.0368(9) 0.0509(11) 0.0039(7) 0.0049(8) 0.0024(8)
C6 0.0248(8) 0.0409(9) 0.0485(10) 0.0003(7) 0.0011(7) 0.0058(8)
C7 0.0284(8) 0.0393(9) 0.0402(9) -0.0018(7) -0.0033(7) 0.0044(7)
O1 0.0294(7) 0.0537(9) 0.0862(13) -0.0104(6) 0.0037(7) -0.0182(9)
O2 0.0367(7) 0.0434(7) 0.0530(8) -0.0030(6) -0.0005(6) -0.0074(7)
O3 0.0257(6) 0.0441(7) 0.0584(9) 0.0008(6) 0.0002(6) -0.0085(7)
O4 0.0403(8) 0.0411(7) 0.0709(10) -0.0073(6) 0.0037(8) -0.0095(7)
C8 0.0286(8) 0.0417(10) 0.0435(10) -0.0038(7) -0.0008(7) 0.0080(8)
C9 0.0290(8) 0.0425(10) 0.0371(9) -0.0023(7) -0.0018(7) 0.0024(8)
C10 0.0359(9) 0.0376(9) 0.0395(9) -0.0030(7) -0.0025(8) 0.0020(7)
C11 0.0396(10) 0.0386(9) 0.0480(11) 0.0047(7) 0.0022(8) -0.0002(8)
C12 0.0498(12) 0.0474(11) 0.0553(13) -0.0119(9) -0.0059(10) -0.0041(10)
N1 0.0262(7) 0.0468(9) 0.0552(10) 0.0020(7) 0.0036(7) 0.0047(8)
N2 0.0297(7) 0.0374(8) 0.0476(9) -0.0012(6) 0.0013(7) -0.0029(7)
O5 0.0342(7) 0.0530(8) 0.0694(11) -0.0134(6) -0.0015(7) 0.0004(8)
O6 0.0270(6) 0.0599(9) 0.0594(9) 0.0000(6) 0.0004(6) -0.0089(7)
O1W 0.0364(7) 0.0541(8) 0.0639(11) -0.0074(7) 0.0056(7) -0.0082(9)

loop_
_atom_type_symbol
_atom_type_description
_atom_type_scat_dispersion_real
_atom_type_scat_dispersion_imag
_atom_type_scat_source
C C 0.0033 0.0016 'International Tables Vol C Tables 4.2.6.8 and 6.1.1.4'
H H 0.0000 0.0000 'International Tables Vol C Tables 4.2.6.8 and 6.1.1.4'
N N 0.0061 0.0033 'International Tables Vol C Tables 4.2.6.8 and 6.1.1.4'
O O 0.0106 0.0060 'International Tables Vol C Tables 4.2.6.8 and 6.1.1.4'

loop_
_geom_angle_atom_site_label_1
_geom_angle_atom_site_label_2
_geom_angle_atom_site_label_3
_geom_angle
C6 C1 C2 118.13(16)
C6 C1 C7 121.85(16)
C2 C1 C7 120.02(17)
O3 C2 C3 117.64(16)
O3 C2 C1 121.94(16)
C3 C2 C1 120.42(17)
C2 C3 C4 120.09(16)
C2 C3 H3 120.0
C4 C3 H3 120.0
O4 C4 C3 122.42(17)
O4 C4 C5 117.21(18)
C3 C4 C5 120.38(18)
C6 C5 C4 119.25(18)
C6 C5 H5 120.4
C4 C5 H5 120.4
C5 C6 C1 121.72(16)
C5 C6 H6 119.1
C1 C6 H6 119.1
O2 C7 O1 122.98(18)
O2 C7 C1 122.24(17)
O1 C7 C1 114.79(17)
C7 O1 H1O 112(2)
C2 O3 H2O 109(2)
C4 O4 H3O 108(2)
O5 C8 N1 123.97(18)
O5 C8 N2 121.9(2)
N1 C8 N2 114.18(17)
O6 C9 N2 119.44(18)
O6 C9 C10 124.15(18)
N2 C9 C10 116.41(16)
C11 C10 C9 117.19(17)
C11 C10 C12 123.78(19)
C9 C10 C12 119.02(18)
C10 C11 N1 122.84(18)
C10 C11 H11 118.6
N1 C11 H11 118.6
C10 C12 H12A 109.5
C10 C12 H12B 109.5
H12A C12 H12B 109.5
C10 C12 H12C 109.5
H12A C12 H12C 109.5
H12B C12 H12C 109.5
C8 N1 C11 123.03(17)
C8 N1 H1N 116.9(19)
C11 N1 H1N 120.0(19)
C8 N2 C9 126.24(18)
C8 N2 H2N 114.2(19)
C9 N2 H2N 119.6(19)
H1W O1W H2W 107(3)

loop_
_geom_bond_atom_site_label_1
_geom_bond_atom_site_label_2
_geom_bond_distance
C1 C6 1.402(3)
C1 C2 1.410(2)
C1 C7 1.464(3)
C2 O3 1.359(2)
C2 C3 1.383(3)
C3 C4 1.385(3)
C3 H3 0.9300
C4 O4 1.350(2)
C4 C5 1.402(3)
C5 C6 1.369(3)
C5 H5 0.9300
C6 H6 0.9300
C7 O2 1.228(2)
C7 O1 1.305(2)
O1 H1O 0.78(3)
O3 H2O 0.82(3)
O4 H3O 0.82(4)
C8 O5 1.225(2)
C8 N1 1.354(3)
C8 N2 1.372(2)
C9 O6 1.238(2)
C9 N2 1.378(2)
C9 C10 1.440(3)
C10 C11 1.339(3)
C10 C12 1.496(3)
C11 N1 1.371(3)
C11 H11 0.9300
C12 H12A 0.9600
C12 H12B 0.9600
C12 H12C 0.9600
N1 H1N 0.87(3)
N2 H2N 0.84(3)
O1W H1W 0.82(3)
O1W H2W 0.82(4)

loop_
_geom_hbond_atom_site_label_D
_geom_hbond_atom_site_label_H
_geom_hbond_atom_site_label_A
_geom_hbond_site_symmetry_A
_geom_hbond_distance_DH
_geom_hbond_distance_HA
_geom_hbond_distance_DA
_geom_hbond_angle_DHA
O1 H1O O1W . 0.78(3) 1.82(3) 2.591(2) 172(3)
O3 H2O O2 . 0.82(3) 1.87(3) 2.589(2) 146(3)
O4 H3O O5 2_644 0.82(4) 1.89(4) 2.709(2) 177(3)
N1 H1N O3 2_655 0.87(3) 2.00(3) 2.852(2) 169(3)
N2 H2N O2 . 0.84(3) 2.01(3) 2.831(2) 167(3)
O1W H1W O6 . 0.82(3) 1.95(4) 2.755(3) 169(3)
O1W H2W O6 4_654 0.82(4) 2.09(4) 2.902(3) 174(3)

loop_
_geom_torsion_atom_site_label_1
_geom_torsion_atom_site_label_2
_geom_torsion_atom_site_label_3
_geom_torsion_atom_site_label_4
_geom_torsion
C6 C1 C2 O3 178.27(18)
C7 C1 C2 O3 -1.5(3)
C6 C1 C2 C3 -1.2(3)
C7 C1 C2 C3 178.96(18)
O3 C2 C3 C4 -178.97(18)
C1 C2 C3 C4 0.6(3)
C2 C3 C4 O4 -179.17(19)
C2 C3 C4 C5 0.8(3)
O4 C4 C5 C6 178.6(2)
C3 C4 C5 C6 -1.4(3)
C4 C5 C6 C1 0.7(3)
C2 C1 C6 C5 0.6(3)
C7 C1 C6 C5 -179.57(19)
C6 C1 C7 O2 -174.42(19)
C2 C1 C7 O2 5.4(3)
C6 C1 C7 O1 5.9(3)
C2 C1 C7 O1 -174.24(19)
O6 C9 C10 C11 -176.6(2)
N2 C9 C10 C11 3.7(3)
O6 C9 C10 C12 2.1(3)
N2 C9 C10 C12 -177.65(19)
C9 C10 C11 N1 -1.5(3)
C12 C10 C11 N1 179.9(2)
O5 C8 N1 C11 -177.6(2)
N2 C8 N1 C11 2.2(3)
C10 C11 N1 C8 -1.6(3)
O5 C8 N2 C9 -179.9(2)
N1 C8 N2 C9 0.3(3)
O6 C9 N2 C8 177.1(2)
C10 C9 N2 C8 -3.2(3)

_cod_database_fobs_code 2020287
